data_2222787
loop_
_publ_author_name
'Wu, Huilu'
'Yun, Ruirui'
'Huang, Xingcai'
'Sun, Qingyu'
'Qi, Baoliang'

_publ_section_title
;
 Bis[1,3-bis(benzimidazol-2-yl)-2-oxapropane]cobalt(II) dipicrate
 acetonitrile trisolvate
;
_journal_coeditor_code LH2846
_journal_issue 8
_journal_name_full 'Acta Crystallographica Section E'
_journal_page_first m851
_journal_paper_doi 10.1107/S1600536809024234
_journal_volume 65
_journal_year 2009
_chemical_formula_iupac '[Co (C16 H14 N4 O)2] (C6 H2 N3 O7)2, 3C2 H3 N'
_chemical_formula_moiety 'C32 H28 Co N8 O2, 2(C6 H2 N3 O7 -), 3(C2 H3 N)'
_chemical_formula_sum 'C50 H41 Co N17 O16'
_chemical_formula_weight 1194.93
_chemical_name_systematic
;
Bis[1,3-bis(benzimidazol-2-yl)-2-oxapropane]cobalt(II) dipicrate acetonitrile
trisolvate
;
_space_group_IT_number 13
_symmetry_cell_setting monoclinic
_symmetry_space_group_name_Hall '-P 2yc'
_symmetry_space_group_name_H-M 'P 1 2/c 1'
_atom_sites_solution_hydrogens geom
_atom_sites_solution_primary direct
_atom_sites_solution_secondary difmap
_cell_angle_alpha 90.00
_cell_angle_beta 111.1640(10)
_cell_angle_gamma 90.00
_cell_formula_units_Z 2
_cell_length_a 11.4114(3)
_cell_length_b 9.9303(2)
_cell_length_c 25.1442(6)
_cell_measurement_reflns_used 7749
_cell_measurement_temperature 153(2)
_cell_measurement_theta_max 27.5
_cell_measurement_theta_min 3.16
_cell_volume 2657.12(11)
_computing_cell_refinement 'RAPID-AUTO (Rigaku/MSC, 2004)'
_computing_data_collection 'RAPID-AUTO (Rigaku/MSC, 2004)'
_computing_data_reduction 'RAPID-AUTO (Rigaku/MSC, 2004)'
_computing_molecular_graphics 'SHELXTL (Sheldrick, 2008)'
_computing_publication_material 'SHELXTL (Sheldrick, 2008)'
_computing_structure_refinement 'SHELXL97 (Sheldrick, 2008)'
_computing_structure_solution 'SHELXS97 (Sheldrick, 2008)'
_diffrn_ambient_temperature 153(2)
_diffrn_measured_fraction_theta_full 0.999
_diffrn_measured_fraction_theta_max 0.999
_diffrn_measurement_device_type 'Rigaku R-AXIS Spider'
_diffrn_measurement_method '\f and \w'
_diffrn_radiation_monochromator graphite
_diffrn_radiation_source 'fine-focus sealed tube'
_diffrn_radiation_type MoK\a
_diffrn_radiation_wavelength 0.71073
_diffrn_reflns_av_R_equivalents 0.0214
_diffrn_reflns_av_sigmaI/netI 0.0179
_diffrn_reflns_limit_h_max 14
_diffrn_reflns_limit_h_min -14
_diffrn_reflns_limit_k_max 12
_diffrn_reflns_limit_k_min -12
_diffrn_reflns_limit_l_max 32
_diffrn_reflns_limit_l_min -32
_diffrn_reflns_number 25278
_diffrn_reflns_theta_full 27.48
_diffrn_reflns_theta_max 27.48
_diffrn_reflns_theta_min 3.01
_diffrn_standards_decay_% 0
_diffrn_standards_interval_count 0
_diffrn_standards_interval_time 0
_diffrn_standards_number 0
_exptl_absorpt_coefficient_mu 0.411
_exptl_absorpt_correction_T_max 0.9334
_exptl_absorpt_correction_T_min 0.8935
_exptl_absorpt_correction_type multi-scan
_exptl_absorpt_process_details '(ABSCOR; Higashi, 1995)'
_exptl_crystal_colour red
_exptl_crystal_density_diffrn 1.494
_exptl_crystal_density_method 'not measured'
_exptl_crystal_description block
_exptl_crystal_F_000 1230
_exptl_crystal_size_max 0.28
_exptl_crystal_size_mid 0.25
_exptl_crystal_size_min 0.17
_refine_diff_density_max 0.450
_refine_diff_density_min -0.300
_refine_ls_extinction_coef 0.0036(5)
_refine_ls_extinction_expression Fc^*^=kFc[1+0.001xFc^2^\l^3^/sin(2\q)]^-1/4^
_refine_ls_extinction_method 'SHELXL97 (Sheldrick, 2008)'
_refine_ls_goodness_of_fit_ref 1.035
_refine_ls_hydrogen_treatment mixed
_refine_ls_matrix_type full
_refine_ls_number_parameters 392
_refine_ls_number_reflns 6093
_refine_ls_number_restraints 2
_refine_ls_restrained_S_all 1.035
_refine_ls_R_factor_all 0.0357
_refine_ls_R_factor_gt 0.0308
_refine_ls_shift/su_max 0.001
_refine_ls_shift/su_mean 0.000
_refine_ls_structure_factor_coef Fsqd
_refine_ls_weighting_details 'calc w=1/[\s^2^(Fo^2^)+(0.0487P)^2^+0.9118P] where P=(Fo^2^+2Fc^2^)/3'
_refine_ls_weighting_scheme calc
_refine_ls_wR_factor_gt 0.0831
_refine_ls_wR_factor_ref 0.0867
_reflns_number_gt 5418
_reflns_number_total 6093
_reflns_threshold_expression I>2\s(I)
_cod_data_source_file lh2846.cif
_cod_data_source_block I
_cod_depositor_comments
;
The following automatic conversions were performed:
'_symmetry_cell_setting' value 'Monoclinic' changed to 'monoclinic'
according to '/home/saulius/struct/CIF-dictionaries/cif_core.dic'
dictionary named 'cif_core.dic' version 2.4.1 from 2010-06-29.

Automatic conversion script
Id: cif_fix_enum 1527 2010-12-29 10:47:43Z saulius 

The following automatic conversions were performed:

'_symmetry_cell_setting' value 'Monoclinic' changed to 'monoclinic'
according to /home/saulius/struct/CIF-dictionaries/cif_core.dic
dictionary named 'cif_core.dic' version 2.4.1 from 2010-06-29.

Automatic conversion script
Id: cif_fix_values 1715 2011-07-08 13:25:40Z adriana 
;
_cod_original_sg_symbol_H-M 'P 2/c'
_cod_database_code 2222787
_cod_database_fobs_code 2222787

loop_
_symmetry_equiv_pos_as_xyz
'x, y, z'
'-x, y, -z+1/2'
'-x, -y, -z'
'x, -y, z-1/2'

loop_
_atom_site_type_symbol
_atom_site_label
_atom_site_fract_x
_atom_site_fract_y
_atom_site_fract_z
_atom_site_U_iso_or_equiv
_atom_site_adp_type
_atom_site_calc_flag
_atom_site_refinement_flags
_atom_site_occupancy
_atom_site_disorder_assembly
_atom_site_disorder_group
Co Co 0.5000 0.36301(2) 0.7500 0.01700(8) Uani d S 1 . .
O O1 0.67337(8) 0.24981(9) 0.71220(4) 0.02259(19) Uani d . 1 . .
O O2 0.74591(13) 0.49084(15) 0.46620(6) 0.0583(4) Uani d . 1 . .
O O3 0.54824(12) 0.47322(11) 0.41556(5) 0.0409(3) Uani d . 1 . .
O O4 0.25535(11) 0.76959(16) 0.44436(6) 0.0567(4) Uani d . 1 . .
O O5 0.29928(11) 0.88294(12) 0.52194(5) 0.0428(3) Uani d . 1 . .
O O6 0.54003(9) 0.96666(10) 0.56756(4) 0.0292(2) Uani d . 1 . .
O O7 0.78254(12) 0.91568(16) 0.63960(5) 0.0522(3) Uani d . 1 . .
O O8 0.88585(11) 0.89860(13) 0.58266(5) 0.0420(3) Uani d . 1 . .
N N1 0.41234(10) 0.25020(10) 0.67914(4) 0.0200(2) Uani d . 1 . .
N N2 0.39034(10) 0.10735(11) 0.60795(4) 0.0202(2) Uani d D 1 . .
N N3 0.62918(10) 0.49981(11) 0.74562(4) 0.0195(2) Uani d . 1 . .
N N4 0.77113(11) 0.58828(12) 0.71442(5) 0.0260(2) Uani d D 1 . .
N N5 0.63674(13) 0.52737(13) 0.45326(5) 0.0342(3) Uani d . 1 . .
N N6 0.33090(11) 0.81256(13) 0.48951(5) 0.0309(3) Uani d . 1 . .
N N7 0.79113(12) 0.88240(13) 0.59422(5) 0.0332(3) Uani d . 1 . .
N N8 0.93174(15) 0.59702(16) 0.64743(6) 0.0452(4) Uani d . 1 . .
N N9 1.0000 0.3626(2) 0.7500 0.0471(5) Uani d S 1 . .
C C1 0.28403(12) 0.23999(12) 0.64561(5) 0.0196(2) Uani d . 1 . .
C C2 0.17845(12) 0.29913(14) 0.65151(5) 0.0252(3) Uani d . 1 . .
H H2 0.1860 0.3604 0.6816 0.030 Uiso calc R 1 . .
C C3 0.06220(13) 0.26482(15) 0.61173(6) 0.0282(3) Uani d . 1 . .
H H3 -0.0113 0.3029 0.6150 0.034 Uiso calc R 1 . .
C C4 0.04975(13) 0.17528(15) 0.56674(6) 0.0278(3) Uani d . 1 . .
H H4 -0.0317 0.1546 0.5402 0.033 Uiso calc R 1 . .
C C5 0.15352(13) 0.11673(14) 0.56030(6) 0.0249(3) Uani d . 1 . .
H H5 0.1458 0.0568 0.5298 0.030 Uiso calc R 1 . .
C C6 0.26998(12) 0.14996(12) 0.60080(5) 0.0194(2) Uani d . 1 . .
C C7 0.47004(12) 0.16761(12) 0.65481(5) 0.0197(2) Uani d . 1 . .
C C8 0.60830(12) 0.13872(13) 0.67854(6) 0.0252(3) Uani d . 1 . .
H H8A 0.6244 0.0564 0.7023 0.030 Uiso calc R 1 . .
H H8B 0.6391 0.1231 0.6469 0.030 Uiso calc R 1 . .
C C9 0.68619(12) 0.35957(13) 0.67806(5) 0.0222(3) Uani d . 1 . .
H H9A 0.6121 0.3650 0.6422 0.027 Uiso calc R 1 . .
H H9B 0.7624 0.3481 0.6684 0.027 Uiso calc R 1 . .
C C10 0.69630(11) 0.48306(13) 0.71274(5) 0.0201(2) Uani d . 1 . .
C C11 0.75372(13) 0.68185(14) 0.75169(6) 0.0267(3) Uani d . 1 . .
C C12 0.80865(17) 0.80687(16) 0.77019(7) 0.0396(4) Uani d . 1 . .
H H12 0.8685 0.8446 0.7562 0.047 Uiso calc R 1 . .
C C13 0.77203(19) 0.87304(16) 0.80967(8) 0.0450(4) Uani d . 1 . .
H H13 0.8071 0.9588 0.8232 0.054 Uiso calc R 1 . .
C C14 0.68394(17) 0.81668(16) 0.83043(7) 0.0393(4) Uani d . 1 . .
H H14 0.6612 0.8653 0.8578 0.047 Uiso calc R 1 . .
C C15 0.62941(14) 0.69269(15) 0.81217(6) 0.0293(3) Uani d . 1 . .
H H15 0.5702 0.6549 0.8265 0.035 Uiso calc R 1 . .
C C16 0.66544(13) 0.62542(13) 0.77169(5) 0.0221(3) Uani d . 1 . .
C C17 0.61070(14) 0.63884(13) 0.48431(6) 0.0262(3) Uani d . 1 . .
C C18 0.48772(13) 0.67268(13) 0.47497(5) 0.0238(3) Uani d . 1 . .
H H18 0.4208 0.6222 0.4489 0.029 Uiso calc R 1 . .
C C19 0.46257(13) 0.78010(13) 0.50371(5) 0.0233(3) Uani d . 1 . .
C C20 0.55850(13) 0.86220(13) 0.54417(5) 0.0228(3) Uani d . 1 . .
C C21 0.68386(13) 0.81456(14) 0.55233(6) 0.0260(3) Uani d . 1 . .
C C22 0.70968(14) 0.71058(15) 0.52261(6) 0.0288(3) Uani d . 1 . .
H H22 0.7941 0.6878 0.5281 0.035 Uiso calc R 1 . .
C C23 1.05744(17) 0.6226(2) 0.58074(8) 0.0495(5) Uani d . 1 . .
H H23A 1.0127 0.5755 0.5449 0.059 Uiso calc R 1 . .
H H23B 1.1415 0.5837 0.5987 0.059 Uiso calc R 1 . .
H H23C 1.0648 0.7183 0.5730 0.059 Uiso calc R 1 . .
C C24 0.98832(15) 0.60810(18) 0.61876(7) 0.0371(4) Uani d . 1 . .
C C25 1.0000 0.1051(3) 0.7500 0.0971(16) Uani d S 1 . .
H H25A 1.0691 0.0722 0.7836 0.116 Uiso calc PR 0.50 . .
H H25B 1.0110 0.0722 0.7154 0.116 Uiso calc PR 0.50 . .
H H25C 0.9199 0.0722 0.7511 0.116 Uiso calc PR 0.50 . .
C C26 1.0000 0.2497(2) 0.7500 0.0355(5) Uani d S 1 . .
H H2N 0.4130(16) 0.0525(15) 0.5871(7) 0.037(5) Uiso d D 1 . .
H H4N 0.8242(14) 0.5947(19) 0.6975(7) 0.041(5) Uiso d D 1 . .

loop_
_atom_site_aniso_label
_atom_site_aniso_U_11
_atom_site_aniso_U_22
_atom_site_aniso_U_33
_atom_site_aniso_U_12
_atom_site_aniso_U_13
_atom_site_aniso_U_23
Co 0.01758(12) 0.01751(13) 0.01522(12) 0.000 0.00511(9) 0.000
O1 0.0227(5) 0.0215(4) 0.0208(4) -0.0016(3) 0.0046(4) -0.0025(3)
O2 0.0533(8) 0.0616(9) 0.0637(8) 0.0260(7) 0.0257(7) -0.0152(7)
O3 0.0612(8) 0.0328(6) 0.0310(5) 0.0086(5) 0.0194(5) -0.0069(5)
O4 0.0274(6) 0.0785(10) 0.0554(8) -0.0016(6) 0.0044(6) -0.0380(7)
O5 0.0291(6) 0.0489(7) 0.0506(7) 0.0037(5) 0.0147(5) -0.0249(6)
O6 0.0275(5) 0.0275(5) 0.0321(5) 0.0021(4) 0.0102(4) -0.0101(4)
O7 0.0354(6) 0.0790(10) 0.0353(6) 0.0055(6) 0.0046(5) -0.0223(6)
O8 0.0292(6) 0.0469(7) 0.0486(7) -0.0026(5) 0.0126(5) 0.0015(5)
N1 0.0186(5) 0.0204(5) 0.0200(5) 0.0016(4) 0.0058(4) -0.0023(4)
N2 0.0214(5) 0.0189(5) 0.0203(5) 0.0001(4) 0.0075(4) -0.0037(4)
N3 0.0211(5) 0.0207(5) 0.0178(5) -0.0001(4) 0.0082(4) -0.0005(4)
N4 0.0287(6) 0.0261(6) 0.0286(6) -0.0045(5) 0.0170(5) -0.0010(5)
N5 0.0495(8) 0.0292(6) 0.0304(6) 0.0138(6) 0.0222(6) 0.0023(5)
N6 0.0251(6) 0.0324(6) 0.0345(6) 0.0000(5) 0.0100(5) -0.0109(5)
N7 0.0271(6) 0.0361(7) 0.0327(6) 0.0065(5) 0.0061(5) -0.0024(5)
N8 0.0477(9) 0.0524(9) 0.0459(8) 0.0125(7) 0.0295(7) 0.0123(7)
N9 0.0421(12) 0.0387(12) 0.0568(13) 0.000 0.0132(10) 0.000
C1 0.0192(6) 0.0204(6) 0.0178(5) -0.0006(5) 0.0052(5) -0.0001(4)
C2 0.0217(6) 0.0300(7) 0.0234(6) 0.0023(5) 0.0074(5) -0.0052(5)
C3 0.0199(6) 0.0351(7) 0.0289(7) 0.0021(5) 0.0080(5) -0.0046(6)
C4 0.0203(6) 0.0330(7) 0.0259(6) -0.0026(5) 0.0035(5) -0.0040(6)
C5 0.0247(7) 0.0264(6) 0.0215(6) -0.0022(5) 0.0059(5) -0.0051(5)
C6 0.0204(6) 0.0191(6) 0.0196(5) -0.0003(4) 0.0082(5) 0.0008(4)
C7 0.0212(6) 0.0167(5) 0.0209(6) -0.0001(5) 0.0073(5) -0.0009(4)
C8 0.0206(6) 0.0220(6) 0.0294(6) 0.0019(5) 0.0049(5) -0.0078(5)
C9 0.0217(6) 0.0264(7) 0.0198(6) 0.0004(5) 0.0091(5) -0.0015(5)
C10 0.0189(6) 0.0239(6) 0.0179(5) 0.0011(5) 0.0073(5) 0.0026(5)
C11 0.0299(7) 0.0246(7) 0.0280(6) -0.0030(5) 0.0133(6) -0.0004(5)
C12 0.0469(9) 0.0293(8) 0.0490(9) -0.0132(7) 0.0251(8) -0.0049(7)
C13 0.0582(11) 0.0270(8) 0.0540(10) -0.0149(7) 0.0254(9) -0.0139(7)
C14 0.0509(10) 0.0305(8) 0.0415(8) -0.0047(7) 0.0228(8) -0.0134(7)
C15 0.0347(8) 0.0284(7) 0.0283(6) -0.0023(6) 0.0156(6) -0.0056(6)
C16 0.0240(6) 0.0213(6) 0.0211(6) -0.0010(5) 0.0080(5) -0.0001(5)
C17 0.0380(8) 0.0225(6) 0.0229(6) 0.0085(5) 0.0168(6) 0.0030(5)
C18 0.0335(7) 0.0202(6) 0.0203(6) 0.0012(5) 0.0130(5) 0.0008(5)
C19 0.0259(7) 0.0229(6) 0.0229(6) 0.0037(5) 0.0111(5) -0.0006(5)
C20 0.0256(7) 0.0230(6) 0.0216(6) 0.0032(5) 0.0106(5) 0.0002(5)
C21 0.0252(7) 0.0282(7) 0.0238(6) 0.0038(5) 0.0081(5) 0.0003(5)
C22 0.0287(7) 0.0332(7) 0.0269(6) 0.0109(6) 0.0129(6) 0.0036(6)
C23 0.0350(9) 0.0802(14) 0.0412(9) 0.0146(9) 0.0233(8) 0.0109(9)
C24 0.0319(8) 0.0471(9) 0.0344(8) 0.0142(7) 0.0146(7) 0.0100(7)
C25 0.109(3) 0.0309(15) 0.110(3) 0.000 -0.011(3) 0.000
C26 0.0263(10) 0.0338(12) 0.0407(11) 0.000 0.0052(9) 0.000

loop_
_atom_type_symbol
_atom_type_description
_atom_type_scat_dispersion_real
_atom_type_scat_dispersion_imag
_atom_type_scat_source
C C 0.0033 0.0016 'International Tables Vol C Tables 4.2.6.8 and 6.1.1.4'
H H 0.0000 0.0000 'International Tables Vol C Tables 4.2.6.8 and 6.1.1.4'
Co Co 0.3494 0.9721 'International Tables Vol C Tables 4.2.6.8 and 6.1.1.4'
N N 0.0061 0.0033 'International Tables Vol C Tables 4.2.6.8 and 6.1.1.4'
O O 0.0106 0.0060 'International Tables Vol C Tables 4.2.6.8 and 6.1.1.4'

loop_
_geom_angle_atom_site_label_1
_geom_angle_atom_site_label_2
_geom_angle_atom_site_label_3
_geom_angle_site_symmetry_1
_geom_angle_site_symmetry_3
_geom_angle
_geom_angle_publ_flag
N1 Co N1 . 2_656 113.22(6) ?
N1 Co N3 . . 117.15(4) ?
N1 Co N3 2_656 . 106.14(4) ?
N1 Co N3 . 2_656 106.13(4) ?
N1 Co N3 2_656 2_656 117.15(4) ?
N3 Co N3 . 2_656 96.33(6) ?
C8 O1 C9 . . 112.25(10) ?
C7 N1 C1 . . 105.13(10) ?
C7 N1 Co . . 124.97(9) ?
C1 N1 Co . . 129.90(8) ?
C7 N2 C6 . . 107.67(10) ?
C7 N2 H2N . . 124.2(12) ?
C6 N2 H2N . . 128.2(12) ?
C10 N3 C16 . . 105.33(10) ?
C10 N3 Co . . 122.88(9) ?
C16 N3 Co . . 131.77(8) ?
C10 N4 C11 . . 107.41(11) ?
C10 N4 H4N . . 126.7(13) ?
C11 N4 H4N . . 125.8(13) ?
O2 N5 O3 . . 123.27(13) ?
O2 N5 C17 . . 118.13(14) ?
O3 N5 C17 . . 118.60(13) ?
O5 N6 O4 . . 122.50(13) ?
O5 N6 C19 . . 119.46(12) ?
O4 N6 C19 . . 118.03(12) ?
O7 N7 O8 . . 123.97(14) ?
O7 N7 C21 . . 117.91(13) ?
O8 N7 C21 . . 118.07(12) ?
C2 C1 C6 . . 120.09(12) ?
C2 C1 N1 . . 131.19(11) ?
C6 C1 N1 . . 108.69(11) ?
C3 C2 C1 . . 117.27(12) ?
C3 C2 H2 . . 121.4 ?
C1 C2 H2 . . 121.4 ?
C2 C3 C4 . . 121.95(13) ?
C2 C3 H3 . . 119.0 ?
C4 C3 H3 . . 119.0 ?
C5 C4 C3 . . 121.29(12) ?
C5 C4 H4 . . 119.4 ?
C3 C4 H4 . . 119.4 ?
C4 C5 C6 . . 116.58(12) ?
C4 C5 H5 . . 121.7 ?
C6 C5 H5 . . 121.7 ?
N2 C6 C5 . . 131.51(12) ?
N2 C6 C1 . . 105.68(11) ?
C5 C6 C1 . . 122.80(12) ?
N1 C7 N2 . . 112.80(11) ?
N1 C7 C8 . . 124.00(11) ?
N2 C7 C8 . . 123.12(11) ?
O1 C8 C7 . . 109.64(10) ?
O1 C8 H8A . . 109.7 ?
C7 C8 H8A . . 109.7 ?
O1 C8 H8B . . 109.7 ?
C7 C8 H8B . . 109.7 ?
H8A C8 H8B . . 108.2 ?
O1 C9 C10 . . 106.29(10) ?
O1 C9 H9A . . 110.5 ?
C10 C9 H9A . . 110.5 ?
O1 C9 H9B . . 110.5 ?
C10 C9 H9B . . 110.5 ?
H9A C9 H9B . . 108.7 ?
N3 C10 N4 . . 112.81(11) ?
N3 C10 C9 . . 122.03(11) ?
N4 C10 C9 . . 125.15(11) ?
N4 C11 C12 . . 131.85(13) ?
N4 C11 C16 . . 105.85(12) ?
C12 C11 C16 . . 122.27(13) ?
C13 C12 C11 . . 116.71(15) ?
C13 C12 H12 . . 121.6 ?
C11 C12 H12 . . 121.6 ?
C12 C13 C14 . . 121.49(14) ?
C12 C13 H13 . . 119.3 ?
C14 C13 H13 . . 119.3 ?
C15 C14 C13 . . 121.90(14) ?
C15 C14 H14 . . 119.0 ?
C13 C14 H14 . . 119.0 ?
C14 C15 C16 . . 116.89(14) ?
C14 C15 H15 . . 121.6 ?
C16 C15 H15 . . 121.6 ?
C11 C16 C15 . . 120.73(13) ?
C11 C16 N3 . . 108.58(11) ?
C15 C16 N3 . . 130.67(12) ?
C18 C17 C22 . . 121.11(12) ?
C18 C17 N5 . . 119.33(13) ?
C22 C17 N5 . . 119.56(13) ?
C19 C18 C17 . . 119.49(13) ?
C19 C18 H18 . . 120.3 ?
C17 C18 H18 . . 120.3 ?
C18 C19 C20 . . 123.90(12) ?
C18 C19 N6 . . 115.93(12) ?
C20 C19 N6 . . 120.12(11) ?
O6 C20 C19 . . 125.89(12) ?
O6 C20 C21 . . 122.06(13) ?
C19 C20 C21 . . 111.92(11) ?
C22 C21 C20 . . 124.43(13) ?
C22 C21 N7 . . 116.92(13) ?
C20 C21 N7 . . 118.64(12) ?
C21 C22 C17 . . 119.00(13) ?
C21 C22 H22 . . 120.5 ?
C17 C22 H22 . . 120.5 ?
C24 C23 H23A . . 109.5 ?
C24 C23 H23B . . 109.5 ?
H23A C23 H23B . . 109.5 ?
C24 C23 H23C . . 109.5 ?
H23A C23 H23C . . 109.5 ?
H23B C23 H23C . . 109.5 ?
N8 C24 C23 . . 178.40(18) ?
C26 C25 H25A . . 109.5 ?
C26 C25 H25B . . 109.5 ?
H25A C25 H25B . . 109.5 ?
C26 C25 H25C . . 109.5 ?
H25A C25 H25C . . 109.5 ?
H25B C25 H25C . . 109.5 ?
N9 C26 C25 . . 180.000(3) ?

loop_
_geom_bond_atom_site_label_1
_geom_bond_atom_site_label_2
_geom_bond_site_symmetry_2
_geom_bond_distance
_geom_bond_publ_flag
Co N1 . 2.0355(10) ?
Co N1 2_656 2.0355(10) ?
Co N3 . 2.0367(11) ?
Co N3 2_656 2.0367(11) ?
O1 C8 . 1.4250(15) ?
O1 C9 . 1.4272(16) ?
O2 N5 . 1.2234(19) ?
O3 N5 . 1.2315(18) ?
O4 N6 . 1.2278(17) ?
O5 N6 . 1.2233(16) ?
O6 C20 . 1.2475(16) ?
O7 N7 . 1.2255(17) ?
O8 N7 . 1.2270(17) ?
N1 C7 . 1.3308(16) ?
N1 C1 . 1.4048(16) ?
N2 C7 . 1.3416(16) ?
N2 C6 . 1.3855(16) ?
N2 H2N . 0.858(9) ?
N3 C10 . 1.3247(15) ?
N3 C16 . 1.4004(16) ?
N4 C10 . 1.3404(17) ?
N4 C11 . 1.3840(18) ?
N4 H4N . 0.858(9) ?
N5 C17 . 1.4459(17) ?
N6 C19 . 1.4497(18) ?
N7 C21 . 1.4597(19) ?
N8 C24 . 1.133(2) ?
N9 C26 . 1.121(3) ?
C1 C2 . 1.3956(18) ?
C1 C6 . 1.4013(17) ?
C2 C3 . 1.3850(19) ?
C2 H2 . 0.9500 ?
C3 C4 . 1.405(2) ?
C3 H3 . 0.9500 ?
C4 C5 . 1.380(2) ?
C4 H4 . 0.9500 ?
C5 C6 . 1.3910(18) ?
C5 H5 . 0.9500 ?
C7 C8 . 1.4993(18) ?
C8 H8A . 0.9900 ?
C8 H8B . 0.9900 ?
C9 C10 . 1.4849(18) ?
C9 H9A . 0.9900 ?
C9 H9B . 0.9900 ?
C11 C12 . 1.393(2) ?
C11 C16 . 1.3956(19) ?
C12 C13 . 1.375(2) ?
C12 H12 . 0.9500 ?
C13 C14 . 1.405(3) ?
C13 H13 . 0.9500 ?
C14 C15 . 1.381(2) ?
C14 H14 . 0.9500 ?
C15 C16 . 1.3977(19) ?
C15 H15 . 0.9500 ?
C17 C18 . 1.378(2) ?
C17 C22 . 1.388(2) ?
C18 C19 . 1.3756(18) ?
C18 H18 . 0.9500 ?
C19 C20 . 1.4469(19) ?
C20 C21 . 1.4492(19) ?
C21 C22 . 1.368(2) ?
C22 H22 . 0.9500 ?
C23 C24 . 1.450(2) ?
C23 H23A . 0.9800 ?
C23 H23B . 0.9800 ?
C23 H23C . 0.9800 ?
C25 C26 . 1.436(4) ?
C25 H25A . 0.9800 ?
C25 H25B . 0.9800 ?
C25 H25C . 0.9800 ?

loop_
_geom_hbond_atom_site_label_D
_geom_hbond_atom_site_label_H
_geom_hbond_atom_site_label_A
_geom_hbond_site_symmetry_A
_geom_hbond_distance_DH
_geom_hbond_distance_HA
_geom_hbond_distance_DA
_geom_hbond_angle_DHA
N2 H2N O6 1_545 0.858(9) 1.893(12) 2.6746(14) 150.7(17)
N2 H2N O5 1_545 0.858(9) 2.381(15) 3.0166(15) 131.3(15)
N4 H4N N8 . 0.858(9) 2.052(10) 2.9040(18) 171.8(18)

loop_
_geom_torsion_atom_site_label_1
_geom_torsion_atom_site_label_2
_geom_torsion_atom_site_label_3
_geom_torsion_atom_site_label_4
_geom_torsion_site_symmetry_1
_geom_torsion_site_symmetry_2
_geom_torsion_site_symmetry_3
_geom_torsion_site_symmetry_4
_geom_torsion
_geom_torsion_publ_flag
N1 Co N1 C7 2_656 . . . -63.92(10) ?
N3 Co N1 C7 . . . . 60.12(11) ?
N3 Co N1 C7 2_656 . . . 166.22(10) ?
N1 Co N1 C1 2_656 . . . 116.01(11) ?
N3 Co N1 C1 . . . . -119.95(10) ?
N3 Co N1 C1 2_656 . . . -13.86(11) ?
N1 Co N3 C10 . . . . -29.43(11) ?
N1 Co N3 C10 2_656 . . . 98.12(10) ?
N3 Co N3 C10 2_656 . . . -141.21(11) ?
N1 Co N3 C16 . . . . 148.33(10) ?
N1 Co N3 C16 2_656 . . . -84.11(11) ?
N3 Co N3 C16 2_656 . . . 36.55(10) ?
C7 N1 C1 C2 . . . . 177.34(14) ?
Co N1 C1 C2 . . . . -2.6(2) ?
C7 N1 C1 C6 . . . . -0.67(13) ?
Co N1 C1 C6 . . . . 179.40(8) ?
C6 C1 C2 C3 . . . . 0.0(2) ?
N1 C1 C2 C3 . . . . -177.80(13) ?
C1 C2 C3 C4 . . . . -0.6(2) ?
C2 C3 C4 C5 . . . . 0.3(2) ?
C3 C4 C5 C6 . . . . 0.6(2) ?
C7 N2 C6 C5 . . . . -178.36(14) ?
C7 N2 C6 C1 . . . . 0.86(14) ?
C4 C5 C6 N2 . . . . 177.88(13) ?
C4 C5 C6 C1 . . . . -1.2(2) ?
C2 C1 C6 N2 . . . . -178.38(12) ?
N1 C1 C6 N2 . . . . -0.12(13) ?
C2 C1 C6 C5 . . . . 0.92(19) ?
N1 C1 C6 C5 . . . . 179.19(12) ?
C1 N1 C7 N2 . . . . 1.27(14) ?
Co N1 C7 N2 . . . . -178.79(8) ?
C1 N1 C7 C8 . . . . -175.73(12) ?
Co N1 C7 C8 . . . . 4.21(18) ?
C6 N2 C7 N1 . . . . -1.38(15) ?
C6 N2 C7 C8 . . . . 175.65(12) ?
C9 O1 C8 C7 . . . . -77.34(13) ?
N1 C7 C8 O1 . . . . -26.34(18) ?
N2 C7 C8 O1 . . . . 156.97(11) ?
C8 O1 C9 C10 . . . . 153.52(10) ?
C16 N3 C10 N4 . . . . -1.25(14) ?
Co N3 C10 N4 . . . . 177.02(8) ?
C16 N3 C10 C9 . . . . 179.16(11) ?
Co N3 C10 C9 . . . . -2.57(16) ?
C11 N4 C10 N3 . . . . 0.67(15) ?
C11 N4 C10 C9 . . . . -179.76(12) ?
O1 C9 C10 N3 . . . . -38.59(16) ?
O1 C9 C10 N4 . . . . 141.87(12) ?
C10 N4 C11 C12 . . . . 178.52(17) ?
C10 N4 C11 C16 . . . . 0.22(15) ?
N4 C11 C12 C13 . . . . -177.85(17) ?
C16 C11 C12 C13 . . . . 0.2(3) ?
C11 C12 C13 C14 . . . . 0.3(3) ?
C12 C13 C14 C15 . . . . -0.3(3) ?
C13 C14 C15 C16 . . . . -0.3(3) ?
N4 C11 C16 C15 . . . . 177.74(13) ?
C12 C11 C16 C15 . . . . -0.8(2) ?
N4 C11 C16 N3 . . . . -0.97(15) ?
C12 C11 C16 N3 . . . . -179.47(14) ?
C14 C15 C16 C11 . . . . 0.8(2) ?
C14 C15 C16 N3 . . . . 179.14(14) ?
C10 N3 C16 C11 . . . . 1.34(14) ?
Co N3 C16 C11 . . . . -176.71(9) ?
C10 N3 C16 C15 . . . . -177.19(14) ?
Co N3 C16 C15 . . . . 4.8(2) ?
O2 N5 C17 C18 . . . . -172.99(14) ?
O3 N5 C17 C18 . . . . 6.38(19) ?
O2 N5 C17 C22 . . . . 7.5(2) ?
O3 N5 C17 C22 . . . . -173.11(13) ?
C22 C17 C18 C19 . . . . 0.6(2) ?
N5 C17 C18 C19 . . . . -178.90(12) ?
C17 C18 C19 C20 . . . . -0.1(2) ?
C17 C18 C19 N6 . . . . 177.32(12) ?
O5 N6 C19 C18 . . . . 162.30(14) ?
O4 N6 C19 C18 . . . . -19.0(2) ?
O5 N6 C19 C20 . . . . -20.2(2) ?
O4 N6 C19 C20 . . . . 158.52(15) ?
C18 C19 C20 O6 . . . . 173.77(13) ?
N6 C19 C20 O6 . . . . -3.5(2) ?
C18 C19 C20 C21 . . . . -2.18(18) ?
N6 C19 C20 C21 . . . . -179.48(12) ?
O6 C20 C21 C22 . . . . -171.77(14) ?
C19 C20 C21 C22 . . . . 4.36(19) ?
O6 C20 C21 N7 . . . . 7.1(2) ?
C19 C20 C21 N7 . . . . -176.76(12) ?
O7 N7 C21 C22 . . . . -140.26(15) ?
O8 N7 C21 C22 . . . . 37.34(19) ?
O7 N7 C21 C20 . . . . 40.78(19) ?
O8 N7 C21 C20 . . . . -141.62(13) ?
C20 C21 C22 C17 . . . . -4.2(2) ?
N7 C21 C22 C17 . . . . 176.93(12) ?
C18 C17 C22 C21 . . . . 1.5(2) ?
N5 C17 C22 C21 . . . . -179.07(12) ?
